data_7702593
loop_
_publ_author_name
'Coleman, Karl S.'
'Green, Malcolm L. H.'
'Pascu, Sofia I.'
'Rees, Nicholas H.'
'Cowley, A. R.'
'Rees, Leigh H.'

_publ_section_title
;
 Palladium(ii) complexes with the bidentate iminophosphine ligand
 [Ph2PCH2C(Ph)\^i&#x20AC;&#x0081;N(2,6-Me2C6H3)]
;
_journal_issue 22
_journal_name_full 'Journal of the Chemical Society, Dalton Transactions'
_journal_page_first 3384
_journal_paper_doi 10.1039/b102476k
_journal_year 2001
_chemical_compound_source
;
?
;
_chemical_formula_moiety ' C29 H27 Br1 Cl2 N1 P1 Pd1 '
_chemical_formula_sum 'C29 H27 Br Cl2 N P Pd'
_chemical_formula_weight 677.72
_chemical_melting_point ?
_space_group_IT_number 15
_space_group_name_Hall '-C 2yc'
_space_group_name_H-M_alt 'C 1 2/c 1'
_symmetry_cell_setting monoclinic
_symmetry_space_group_name_H-M 'C 1 2/c 1'
_atom_sites_solution_hydrogens geom
_atom_sites_solution_primary direct
_audit_creation_date 01-14-08
_audit_creation_method CRYSTALS_ver_12-03-99
_cell_angle_alpha 90
_cell_angle_beta 121.2300(6)
_cell_angle_gamma 90
_cell_formula_units_Z 8
_cell_length_a 28.0025(4)
_cell_length_b 11.6282(2)
_cell_length_c 19.8002(4)
_cell_measurement_reflns_used 42409
_cell_measurement_temperature 150
_cell_measurement_theta_max 27.5
_cell_measurement_theta_min 5
_cell_volume 5513.05(17)
_computing_cell_refinement
;                                                                               
KappaCCD software 'DENZO' (Otwinowski & Minor, 1996)                            
;
_computing_data_collection
;                                                                               
KappaCCD software 'Collect' (Nonius, 2000)                                      
;
_computing_data_reduction
;                                                                               
KappaCCD software 'DENZO' (Otwinowski & Minor, 1996)                            
;
_computing_publication_material
;                                                                               
CRYSTALS (Watkin et al, 2001)                                                   
;
_computing_structure_refinement
;                                                                               
CRYSTALS (Watkin et al, 2001)                                                   
;
_computing_structure_solution 'SIR92 (Giacovazzo et al, 1992)'
_diffrn_ambient_temperature 150
_diffrn_measured_fraction_theta_max 0.998
_diffrn_measurement_device_type
;                                                                               
Nonius KappaCCD                                                                 
;
_diffrn_measurement_method \w
_diffrn_radiation_monochromator graphite
_diffrn_radiation_type 'Mo K\a'
_diffrn_radiation_wavelength 0.71073
_diffrn_reflns_av_R_equivalents 0.052
_diffrn_reflns_limit_h_max 29
_diffrn_reflns_limit_h_min 0
_diffrn_reflns_limit_k_max 14
_diffrn_reflns_limit_k_min 0
_diffrn_reflns_limit_l_max 21
_diffrn_reflns_limit_l_min -25
_diffrn_reflns_number 42409
_diffrn_reflns_theta_max 27.45
_diffrn_reflns_theta_min 5.09
_diffrn_standards_decay_% 0.00
_diffrn_standards_interval_count 0
_diffrn_standards_interval_time 0
_diffrn_standards_number 0
_exptl_absorpt_coefficient_mu 2.394
_exptl_absorpt_correction_T_max 0.79
_exptl_absorpt_correction_T_min 0.62
_exptl_absorpt_correction_type multi-scan
_exptl_absorpt_process_details
; 
Denzo/Scalepack (Otwinowski & Minor, 1996) 
;
_exptl_crystal_colour ' green '
_exptl_crystal_density_diffrn 1.633
_exptl_crystal_density_meas ?
_exptl_crystal_description ' fragment '
_exptl_crystal_F_000 2694.818
_exptl_crystal_size_max 0.20
_exptl_crystal_size_mid 0.20
_exptl_crystal_size_min 0.10
_refine_diff_density_max 1.10
_refine_diff_density_min -1.57
_refine_ls_extinction_method None
_refine_ls_goodness_of_fit_ref 1.0485
_refine_ls_hydrogen_treatment noref
_refine_ls_matrix_type full
_refine_ls_number_parameters 314
_refine_ls_number_reflns 4694
_refine_ls_R_factor_gt 0.0354
_refine_ls_shift/su_max 0.005918
_refine_ls_structure_factor_coef F
_refine_ls_weighting_details
;
Chebychev polynomial with 3 parameters, Carruthers & Watkin , 1979, 
1.94    -.180     1.21    
;
_refine_ls_weighting_scheme calc
_refine_ls_wR_factor_ref 0.0415
_reflns_limit_h_max 29
_reflns_limit_h_min -29
_reflns_limit_k_max 14
_reflns_limit_k_min -14
_reflns_limit_l_max 25
_reflns_limit_l_min -25
_reflns_number_gt 4694
_reflns_number_total 5914
_reflns_threshold_expression >3.00\s(I)
_cod_data_source_file b102476k.txt
_cod_data_source_block compound_7
_cod_depositor_comments
;
The following automatic conversions were performed:

data item '_chemical_melting_point' value 'not measured' was changed
to '?' -- the value is undefined or not given.

data item '_symmetry_cell_setting' value 'Monoclinic ' was changed to
'monoclinic' in accordance with the
/home/saulius/struct/COD-crude-data/automatic-downloads/DataCite-retrospective/RSC/depositions/lib/dictionaries/cif_core.dic
dictionary named 'cif_core.dic' version 2.4.2 last updated on
2011-04-26.

data item '_exptl_crystal_density_meas' value 'not measured' was
changed to '?' -- the value is perceived as not measured.

Automatic conversion script
Id: cif_fix_values 6909 2019-04-08 15:41:33Z antanas 
;
_cod_original_cell_volume 5513.1
_cod_original_sg_symbol_H-M 'C 1 2/c 1 '
_cod_original_formula_sum ' C29 H27 Br1 Cl2 N1 P1 Pd1 '
_cod_database_code 7702593

loop_
_symmetry_equiv_pos_as_xyz
x,y,z
-x,-y,-z
x+1/2,y+1/2,z
-x+1/2,-y+1/2,-z
-x,y,-z+1/2
x,-y,z+1/2
-x+1/2,y+1/2,-z+1/2
x+1/2,-y+1/2,z+1/2

loop_
_atom_site_label
_atom_site_fract_x
_atom_site_fract_y
_atom_site_fract_z
_atom_site_U_iso_or_equiv
_atom_site_occupancy
_atom_site_adp_type
Pd1 0.43072(1) 0.12529(2) 0.717648(13) 0.0172 1.0000 Uani
Br1 0.481670(13) 0.06121(3) 0.653718(19) 0.0231 1.0000 Uani
P1 0.35437(4) 0.17059(8) 0.60464(5) 0.0209 1.0000 Uani
N1 0.38903(12) 0.1978(2) 0.76616(15) 0.0205 1.0000 Uani
C1 0.31661(15) 0.2485(3) 0.63637(19) 0.0257 1.0000 Uani
C2 0.34138(14) 0.2553(3) 0.71729(18) 0.0202 1.0000 Uani
C3 0.42019(14) 0.2179(3) 0.84908(18) 0.0199 1.0000 Uani
C4 0.42425(15) 0.1286(3) 0.8999(2) 0.0273 1.0000 Uani
C5 0.45674(18) 0.1480(5) 0.9816(2) 0.0433 1.0000 Uani
C6 0.4834(2) 0.2517(5) 1.0112(2) 0.0508 1.0000 Uani
C7 0.47983(18) 0.3373(4) 0.9608(3) 0.0434 1.0000 Uani
C8 0.44919(16) 0.3218(3) 0.8792(2) 0.0297 1.0000 Uani
C9 0.39656(18) 0.0153(4) 0.8691(3) 0.0394 1.0000 Uani
C10 0.44936(19) 0.4118(4) 0.8250(3) 0.0429 1.0000 Uani
C11 0.31314(14) 0.3294(3) 0.74831(19) 0.0206 1.0000 Uani
C12 0.30392(15) 0.2947(3) 0.8079(2) 0.0229 1.0000 Uani
C13 0.27436(16) 0.3647(3) 0.8307(2) 0.0288 1.0000 Uani
C14 0.25435(16) 0.4710(4) 0.7954(2) 0.0319 1.0000 Uani
C15 0.26458(17) 0.5071(3) 0.7375(2) 0.0328 1.0000 Uani
C16 0.29335(16) 0.4377(3) 0.7137(2) 0.0277 1.0000 Uani
C17 0.36405(15) 0.2590(3) 0.5368(2) 0.0254 1.0000 Uani
C18 0.38913(17) 0.3663(3) 0.5642(2) 0.0312 1.0000 Uani
C19 0.39457(18) 0.4414(4) 0.5133(3) 0.0380 1.0000 Uani
C20 0.37464(19) 0.4089(4) 0.4356(3) 0.0404 1.0000 Uani
C21 0.35029(19) 0.3025(4) 0.4087(2) 0.0397 1.0000 Uani
C22 0.34510(17) 0.2270(4) 0.4593(2) 0.0314 1.0000 Uani
C23 0.31483(15) 0.0469(3) 0.54674(18) 0.0224 1.0000 Uani
C24 0.25939(15) 0.0338(3) 0.5257(2) 0.0267 1.0000 Uani
C25 0.22790(16) -0.0583(4) 0.4785(2) 0.0315 1.0000 Uani
C26 0.25226(17) -0.1379(3) 0.4531(2) 0.0295 1.0000 Uani
C27 0.30791(17) -0.1276(3) 0.4756(2) 0.0308 1.0000 Uani
C28 0.33916(16) -0.0350(3) 0.5223(2) 0.0288 1.0000 Uani
C29 0.4131(4) -0.1979(6) 0.7059(5) 0.055(2) 0.738(6) Uiso
Cl1 0.3819(1) -0.2820(2) 0.74670(13) 0.0649(7) 0.738(6) Uiso
Cl2 0.4284(1) -0.2783(3) 0.64480(15) 0.0659(7) 0.738(6) Uiso
C30 0.4271(6) -0.2148(14) 0.7208(12) 0.041(5) 0.262(6) Uiso
Cl3 0.3653(4) -0.2218(9) 0.7248(5) 0.090(3) 0.262(6) Uiso
Cl4 0.4311(3) -0.3265(8) 0.6634(5) 0.075(2) 0.262(6) Uiso
H11 0.2799 0.2853 0.5990 0.0302 1.0000 Uiso
H51 0.4606 0.0857 1.0190 0.0536 1.0000 Uiso
H61 0.5054 0.2648 1.0695 0.0597 1.0000 Uiso
H71 0.4996 0.4119 0.9832 0.0503 1.0000 Uiso
H91 0.4045 -0.0359 0.9143 0.0492 1.0000 Uiso
H92 0.4113 -0.0211 0.8377 0.0492 1.0000 Uiso
H93 0.3553 0.0268 0.8345 0.0492 1.0000 Uiso
H101 0.4720 0.4793 0.8567 0.0506 1.0000 Uiso
H102 0.4660 0.3790 0.7951 0.0506 1.0000 Uiso
H103 0.4102 0.4370 0.7870 0.0506 1.0000 Uiso
H121 0.3186 0.2188 0.8346 0.0286 1.0000 Uiso
H131 0.2675 0.3382 0.8729 0.0372 1.0000 Uiso
H141 0.2328 0.5208 0.8115 0.0384 1.0000 Uiso
H151 0.2510 0.5843 0.7125 0.0385 1.0000 Uiso
H161 0.3001 0.4649 0.6715 0.0340 1.0000 Uiso
H181 0.4032 0.3895 0.6201 0.0383 1.0000 Uiso
H191 0.4127 0.5181 0.5328 0.0469 1.0000 Uiso
H201 0.3780 0.4630 0.3989 0.0502 1.0000 Uiso
H211 0.3363 0.2794 0.3529 0.0485 1.0000 Uiso
H221 0.3277 0.1497 0.4397 0.0390 1.0000 Uiso
H241 0.2333 0.0777 0.5364 0.0319 1.0000 Uiso
H251 0.1879 -0.0670 0.4629 0.0382 1.0000 Uiso
H261 0.2295 -0.2031 0.4183 0.0337 1.0000 Uiso
H271 0.3256 -0.1863 0.4584 0.0368 1.0000 Uiso
H281 0.3793 -0.0272 0.5385 0.0346 1.0000 Uiso
H291 0.4486 -0.1644 0.7499 0.0658 0.7377 Uiso
H292 0.3869 -0.1345 0.6741 0.0658 0.7377 Uiso
H301 0.4601 -0.2205 0.7757 0.0497 0.2623 Uiso
H302 0.4279 -0.1394 0.6972 0.0497 0.2623 Uiso

loop_
_atom_site_aniso_label
_atom_site_aniso_U_11
_atom_site_aniso_U_22
_atom_site_aniso_U_33
_atom_site_aniso_U_23
_atom_site_aniso_U_13
_atom_site_aniso_U_12
Pd1 0.01590(13) 0.02114(12) 0.01461(12) -0.00026(9) 0.00797(9) 0.00174(9)
Br1 0.01657(17) 0.03485(19) 0.01880(16) -0.00713(13) 0.00986(13) -0.00226(13)
P1 0.0191(4) 0.0279(4) 0.0143(4) -0.0009(3) 0.0077(3) 0.0036(3)
N1 0.0199(14) 0.0253(14) 0.0157(12) 0.0012(11) 0.0088(11) 0.0044(11)
C1 0.0228(17) 0.0365(19) 0.0162(15) 0.0019(13) 0.0091(13) 0.0097(14)
C2 0.0231(17) 0.0209(15) 0.0173(15) 0.0005(12) 0.0111(13) 0.0026(12)
C3 0.0203(16) 0.0271(17) 0.0140(14) -0.0001(12) 0.0101(12) 0.0021(13)
C4 0.0211(17) 0.039(2) 0.0252(17) 0.0081(15) 0.0142(14) 0.0049(15)
C5 0.031(2) 0.078(3) 0.0248(19) 0.017(2) 0.0174(17) 0.011(2)
C6 0.032(2) 0.093(4) 0.0242(19) -0.014(2) 0.0122(17) 0.001(2)
C7 0.031(2) 0.055(3) 0.040(2) -0.022(2) 0.0152(18) -0.0038(19)
C8 0.0234(18) 0.0324(19) 0.0326(18) -0.0086(15) 0.0141(15) 0.0013(15)
C9 0.033(2) 0.035(2) 0.054(3) 0.0198(19) 0.026(2) 0.0044(17)
C10 0.039(2) 0.0264(19) 0.061(3) 0.0019(19) 0.024(2) -0.0061(17)
C11 0.0206(16) 0.0229(16) 0.0189(14) -0.0013(12) 0.0106(13) 0.0024(12)
C12 0.0230(17) 0.0242(16) 0.0245(16) -0.0012(13) 0.0143(14) -0.0004(13)
C13 0.0282(19) 0.038(2) 0.0265(17) -0.0029(15) 0.0187(15) 0.0004(16)
C14 0.0284(19) 0.039(2) 0.0282(18) -0.0057(16) 0.0149(15) 0.0101(16)
C15 0.037(2) 0.0303(19) 0.0294(18) 0.0048(15) 0.0155(16) 0.0131(16)
C16 0.033(2) 0.0298(18) 0.0219(16) 0.0051(14) 0.0156(15) 0.0091(15)
C17 0.0197(17) 0.0349(19) 0.0223(16) 0.0030(14) 0.0115(13) 0.0082(14)
C18 0.033(2) 0.0326(19) 0.0303(19) -0.0024(15) 0.0178(16) -0.0008(16)
C19 0.033(2) 0.038(2) 0.046(2) 0.0054(18) 0.0228(19) 0.0002(17)
C20 0.037(2) 0.048(2) 0.040(2) 0.0174(19) 0.0230(19) 0.0102(19)
C21 0.044(2) 0.049(2) 0.0272(19) 0.0086(18) 0.0201(18) 0.008(2)
C22 0.033(2) 0.038(2) 0.0255(17) 0.0008(15) 0.0175(15) 0.0050(16)
C23 0.0225(17) 0.0291(17) 0.0141(14) 0.0026(12) 0.0084(13) 0.0031(13)
C24 0.0227(18) 0.0336(19) 0.0235(16) 0.0041(14) 0.0117(14) 0.0035(14)
C25 0.0253(19) 0.037(2) 0.0330(19) 0.0025(16) 0.0157(16) -0.0036(16)
C26 0.032(2) 0.0273(18) 0.0253(17) -0.0005(14) 0.0118(15) -0.0057(15)
C27 0.035(2) 0.0319(19) 0.0250(17) -0.0041(15) 0.0154(16) 0.0008(16)
C28 0.0237(18) 0.035(2) 0.0281(18) -0.0064(15) 0.0135(15) 0.0016(15)

loop_
_atom_type_symbol
_atom_type_scat_dispersion_real
_atom_type_scat_dispersion_imag
_atom_type_scat_Cromer_Mann_a1
_atom_type_scat_Cromer_Mann_b1
_atom_type_scat_Cromer_Mann_a2
_atom_type_scat_Cromer_Mann_b2
_atom_type_scat_Cromer_Mann_a3
_atom_type_scat_Cromer_Mann_b3
_atom_type_scat_Cromer_Mann_a4
_atom_type_scat_Cromer_Mann_b4
_atom_type_scat_Cromer_Mann_c
_atom_type_scat_source
'C   ' 0.0020 0.0020 2.3100 20.8439 1.0200 10.2075 1.5886 0.5687 0.8650 51.6512 0.2156 International_Tables_Vol_IV_Table_2.2B
'H   ' 0.0000 0.0000 0.4930 10.5109 0.3229 26.1257 0.1402 3.1424 0.0408 57.7997 0.0030 International_Tables_Vol_IV_Table_2.2B
'Br  ' -0.3740 2.4560 17.1789 2.1723 5.2358 16.5796 5.6377 0.2609 3.9851 41.4328 2.9557 International_Tables_Vol_IV_Table_2.2B
'Cl  ' 0.1320 0.1590 11.4604 0.0104 7.1964 1.1662 6.2556 18.5194 1.6455 47.7784 -9.5574 International_Tables_Vol_IV_Table_2.2B
'N   ' 0.0040 0.0030 12.2126 0.0057 3.1322 9.8933 2.0125 28.9975 1.1663 0.5826 -11.5290 International_Tables_Vol_IV_Table_2.2B
'P   ' 0.0900 0.0950 6.4345 1.9067 4.1791 27.1570 1.7800 0.5260 1.4908 68.1645 1.1149 International_Tables_Vol_IV_Table_2.2B
'Pd  ' -1.1770 1.0070 19.3319 0.6987 15.5017 7.9893 5.2954 25.2052 0.6058 76.8986 5.2659 International_Tables_Vol_IV_Table_2.2B

loop_
_geom_angle_atom_site_label_1
_geom_angle_site_symmetry_1
_geom_angle_atom_site_label_2
_geom_angle_atom_site_label_3
_geom_angle_site_symmetry_3
_geom_angle
_geom_angle_publ_flag
Br1 . Pd1 Br1 5_656 84.937(14) yes
Br1 . Pd1 P1 . 93.77(2) yes
Br1 5_656 Pd1 P1 . 176.87(3) yes
Br1 . Pd1 N1 . 173.09(8) yes
Br1 5_656 Pd1 N1 . 97.98(7) yes
P1 . Pd1 N1 . 83.62(8) yes
Pd1 . Br1 Pd1 5_656 84.981(13) yes
Pd1 . P1 C1 . 102.03(11) yes
Pd1 . P1 C17 . 116.45(12) yes
C1 . P1 C17 . 108.88(17) yes
Pd1 . P1 C23 . 113.80(11) yes
C1 . P1 C23 . 110.79(18) yes
C17 . P1 C23 . 104.90(16) yes
Pd1 . N1 C2 . 117.5(2) yes
Pd1 . N1 C3 . 116.9(2) yes
C2 . N1 C3 . 122.1(3) yes
P1 . C1 C2 . 114.6(3) yes
P1 . C1 H11 . 122.7 no
C2 . C1 H11 . 122.7 no
N1 . C2 C1 . 121.2(3) yes
N1 . C2 C11 . 121.7(3) yes
C1 . C2 C11 . 117.0(3) yes
N1 . C3 C4 . 118.4(3) yes
N1 . C3 C8 . 120.3(3) yes
C4 . C3 C8 . 121.1(3) yes
C3 . C4 C5 . 117.9(4) yes
C3 . C4 C9 . 121.9(3) yes
C5 . C4 C9 . 120.2(4) yes
C4 . C5 C6 . 121.0(4) yes
C4 . C5 H51 . 119.5 no
C6 . C5 H51 . 119.5 no
C5 . C6 C7 . 120.4(4) yes
C5 . C6 H61 . 119.8 no
C7 . C6 H61 . 119.8 no
C6 . C7 C8 . 121.1(4) yes
C6 . C7 H71 . 119.4 no
C8 . C7 H71 . 119.4 no
C3 . C8 C7 . 118.5(4) yes
C3 . C8 C10 . 120.7(3) yes
C7 . C8 C10 . 120.7(4) yes
C4 . C9 H91 . 109.5 no
C4 . C9 H92 . 109.5 no
H91 . C9 H92 . 109.5 no
C4 . C9 H93 . 109.5 no
H91 . C9 H93 . 109.5 no
H92 . C9 H93 . 109.5 no
C8 . C10 H101 . 109.5 no
C8 . C10 H102 . 109.5 no
H101 . C10 H102 . 109.5 no
C8 . C10 H103 . 109.5 no
H101 . C10 H103 . 109.5 no
H102 . C10 H103 . 109.5 no
C2 . C11 C12 . 123.4(3) yes
C2 . C11 C16 . 118.3(3) yes
C12 . C11 C16 . 118.3(3) yes
C11 . C12 C13 . 120.5(3) yes
C11 . C12 H121 . 119.8 no
C13 . C12 H121 . 119.8 no
C12 . C13 C14 . 120.7(3) yes
C12 . C13 H131 . 119.6 no
C14 . C13 H131 . 119.6 no
C13 . C14 C15 . 119.0(3) yes
C13 . C14 H141 . 120.5 no
C15 . C14 H141 . 120.5 no
C14 . C15 C16 . 120.8(3) yes
C14 . C15 H151 . 119.6 no
C16 . C15 H151 . 119.6 no
C11 . C16 C15 . 120.7(3) yes
C11 . C16 H161 . 119.7 no
C15 . C16 H161 . 119.7 no
P1 . C17 C18 . 117.1(3) yes
P1 . C17 C22 . 123.1(3) yes
C18 . C17 C22 . 119.7(4) yes
C17 . C18 C19 . 119.9(4) yes
C17 . C18 H181 . 120.0 no
C19 . C18 H181 . 120.0 no
C18 . C19 C20 . 119.8(4) yes
C18 . C19 H191 . 120.1 no
C20 . C19 H191 . 120.1 no
C19 . C20 C21 . 120.3(4) yes
C19 . C20 H201 . 119.9 no
C21 . C20 H201 . 119.9 no
C20 . C21 C22 . 120.2(4) yes
C20 . C21 H211 . 119.9 no
C22 . C21 H211 . 119.9 no
C17 . C22 C21 . 120.1(4) yes
C17 . C22 H221 . 119.9 no
C21 . C22 H221 . 119.9 no
P1 . C23 C24 . 119.7(3) yes
P1 . C23 C28 . 120.8(3) yes
C24 . C23 C28 . 119.4(3) yes
C23 . C24 C25 . 120.3(3) yes
C23 . C24 H241 . 134.9 no
C25 . C24 H241 . 104.8 no
C24 . C25 C26 . 119.8(3) yes
C24 . C25 H251 . 120.1 no
C26 . C25 H251 . 120.1 no
C25 . C26 C27 . 120.4(3) yes
C25 . C26 H261 . 119.8 no
C27 . C26 H261 . 119.8 no
C26 . C27 C28 . 119.6(4) yes
C26 . C27 H271 . 120.2 no
C28 . C27 H271 . 120.2 no
C23 . C28 C27 . 120.4(3) yes
C23 . C28 H281 . 119.8 no
C27 . C28 H281 . 119.8 no
Cl1 . C29 Cl2 . 112.2(4) yes
Cl1 . C29 C30 . 85.4(26) yes
Cl2 . C29 C30 . 75.4(22) yes
Cl1 . C29 Cl3 . 28.0(4) yes
Cl2 . C29 Cl3 . 127.5(5) yes
C30 . C29 Cl3 . 111.4(26) yes
Cl1 . C29 Cl4 . 94.3(4) yes
Cl2 . C29 Cl4 . 20.0(3) yes
C30 . C29 Cl4 . 63.6(20) yes
Cl3 . C29 Cl4 . 114.5(5) yes
Cl1 . C29 H291 . 108.8 no
Cl2 . C29 H291 . 108.8 no
C30 . C29 H291 . 53.0 no
Cl3 . C29 H291 . 116.1 no
Cl4 . C29 H291 . 108.7 no
Cl1 . C29 H292 . 108.8 no
Cl2 . C29 H292 . 108.8 no
C30 . C29 H292 . 161.3 no
Cl3 . C29 H292 . 81.0 no
Cl4 . C29 H292 . 125.2 no
Cl1 . C29 H302 . 159.5 no
Cl2 . C29 H302 . 88.1 no
C30 . C29 H302 . 98.4 no
Cl3 . C29 H302 . 137.6 no
Cl4 . C29 H302 . 105.4 no
H291 . C29 H292 . 109.5 no
H291 . C29 H302 . 60.0 no
H292 . C29 H302 . 64.1 no
C29 . Cl1 C30 . 13.0(7) yes
C29 . Cl1 Cl3 . 64.5(6) yes
C30 . Cl1 Cl3 . 76.6(8) yes
C29 . Cl2 C30 . 13.2(7) yes
C29 . Cl2 Cl4 . 93.9(7) yes
C30 . Cl2 Cl4 . 85.6(9) yes
C29 . C30 Cl1 . 81.7(22) yes
C29 . C30 Cl2 . 91.4(26) yes
Cl1 . C30 Cl2 . 114.4(6) yes
C29 . C30 Cl3 . 56.5(21) yes
Cl1 . C30 Cl3 . 27.0(3) yes
Cl2 . C30 Cl3 . 119.4(8) yes
C29 . C30 Cl4 . 104.7(24) yes
Cl1 . C30 Cl4 . 98.9(6) yes
Cl2 . C30 Cl4 . 21.6(3) yes
Cl3 . C30 Cl4 . 112.6(6) yes
C29 . C30 H291 . 104.3 no
Cl1 . C30 H291 . 118.8 no
Cl2 . C30 H291 . 126.0 no
Cl3 . C30 H291 . 112.0 no
Cl4 . C30 H291 . 135.0 no
C29 . C30 H301 . 146.6 no
Cl1 . C30 H301 . 92.9 no
Cl2 . C30 H301 . 120.3 no
Cl3 . C30 H301 . 108.7 no
Cl4 . C30 H301 . 108.7 no
C29 . C30 H302 . 58.4 no
Cl1 . C30 H302 . 135.6 no
Cl2 . C30 H302 . 87.2 no
Cl3 . C30 H302 . 108.7 no
Cl4 . C30 H302 . 108.7 no
H291 . C30 H301 . 50.1 no
H291 . C30 H302 . 61.0 no
H301 . C30 H302 . 109.5 no
C29 . Cl3 Cl1 . 87.5(7) yes
C29 . Cl3 C30 . 12.1(8) yes
Cl1 . Cl3 C30 . 76.4(9) yes
C29 . Cl4 Cl2 . 66.1(7) yes
C29 . Cl4 C30 . 11.7(7) yes
Cl2 . Cl4 C30 . 72.7(9) yes
C29 . H291 C30 . 22.8 no
C29 . H291 H301 . 97.5 no
C30 . H291 H301 . 76.6 no
C30 . H301 H291 . 53.3 no
C29 . H302 C30 . 23.3 no

loop_
_geom_bond_atom_site_label_1
_geom_bond_atom_site_label_2
_geom_bond_site_symmetry_2
_geom_bond_distance
_geom_bond_publ_flag
Pd1 Br1 . 2.4629(4) yes
Pd1 Br1 5_656 2.5655(4) yes
Pd1 P1 . 2.2123(8) yes
Pd1 N1 . 2.039(3) yes
P1 C1 . 1.738(4) yes
P1 C17 . 1.820(4) yes
P1 C23 . 1.814(4) yes
N1 C2 . 1.351(4) yes
N1 C3 . 1.424(4) yes
C1 C2 . 1.379(4) yes
C1 H11 . 1.000 no
C2 C11 . 1.499(4) yes
C3 C4 . 1.409(5) yes
C3 C8 . 1.404(5) yes
C4 C5 . 1.405(5) yes
C4 C9 . 1.489(6) yes
C5 C6 . 1.378(8) yes
C5 H51 . 1.000 no
C6 C7 . 1.375(8) yes
C6 H61 . 1.000 no
C7 C8 . 1.394(6) yes
C7 H71 . 1.000 no
C8 C10 . 1.501(6) yes
C9 H91 . 1.000 no
C9 H92 . 1.000 no
C9 H93 . 1.000 no
C10 H101 . 1.000 no
C10 H102 . 1.000 no
C10 H103 . 1.000 no
C11 C12 . 1.392(5) yes
C11 C16 . 1.403(5) yes
C12 C13 . 1.393(5) yes
C12 H121 . 1.000 no
C13 C14 . 1.387(6) yes
C13 H131 . 1.000 no
C14 C15 . 1.383(6) yes
C14 H141 . 1.000 no
C15 C16 . 1.383(5) yes
C15 H151 . 1.000 no
C16 H161 . 1.000 no
C17 C18 . 1.396(5) yes
C17 C22 . 1.390(5) yes
C18 C19 . 1.400(6) yes
C18 H181 . 1.000 no
C19 C20 . 1.390(6) yes
C19 H191 . 1.000 no
C20 C21 . 1.380(7) yes
C20 H201 . 1.000 no
C21 C22 . 1.394(6) yes
C21 H211 . 1.000 no
C22 H221 . 1.000 no
C23 C24 . 1.392(5) yes
C23 C28 . 1.395(5) yes
C24 C25 . 1.394(5) yes
C24 H241 . 1.000 no
C25 C26 . 1.390(6) yes
C25 H251 . 1.000 no
C26 C27 . 1.386(6) yes
C26 H261 . 1.000 no
C27 C28 . 1.394(5) yes
C27 H271 . 1.000 no
C28 H281 . 1.000 no
C29 Cl1 . 1.761(6) yes
C29 Cl2 . 1.749(6) yes
C29 C30 . 0.40(2) yes
C29 Cl3 . 1.591(11) yes
C29 Cl4 . 1.91(1) yes
C29 H291 . 1.000 no
C29 H292 . 1.00 no
C29 H302 . 0.861 no
Cl1 C30 . 1.774(13) yes
Cl1 Cl3 . 0.829(9) yes
Cl2 C30 . 1.693(12) yes
Cl2 Cl4 . 0.653(9) yes
C30 Cl3 . 1.776(9) yes
C30 Cl4 . 1.767(9) yes
C30 H291 . 0.824 no
C30 H301 . 1.00 no
C30 H302 . 1.00 no
H291 H301 . 0.788 no
